data_4118213
loop_
_publ_author_name
'Matthew E. O'Reilly'
'Ion Ghiviriga'
'Khalil A. Abboud'
'Adam S. Veige'

_publ_section_title
;
 A New ONO3-Trianionic Pincer-Type Ligand for Generating Highly
 Nucleophilic Metal-Carbon Multiple Bonds
;
_journal_name_full 'Journal of the American Chemical Society'
_journal_page_first 11185
_journal_page_last 11195
_journal_paper_doi 10.1021/ja302222s
_journal_volume 134
_journal_year 2012
_chemical_formula_sum 'C23 H19 F12 N O3 W'
_chemical_formula_weight 769.24
_space_group_IT_number 14
_symmetry_cell_setting monoclinic
_symmetry_space_group_name_Hall '-P 2ybc'
_symmetry_space_group_name_H-M 'P 1 21/c 1'
_atom_sites_solution_hydrogens geom
_atom_sites_solution_primary direct
_atom_sites_solution_secondary difmap
_audit_creation_method SHELXL-97
_audit_update_record
;
2011-09-01 # Formatted by publCIF
;
_cell_angle_alpha 90.00
_cell_angle_beta 112.895(1)
_cell_angle_gamma 90.00
_cell_formula_units_Z 4
_cell_length_a 12.0588(6)
_cell_length_b 16.9746(9)
_cell_length_c 13.2038(7)
_cell_measurement_reflns_used 9926
_cell_measurement_temperature 100(2)
_cell_measurement_theta_max 32.16
_cell_measurement_theta_min 2.28
_cell_volume 2489.8(2)
_computing_cell_refinement 'Bruker APEX2'
_computing_data_collection 'Bruker APEX2 DUO(Bruker, 2008)'
_computing_data_reduction 'Bruker SAINT (Bruker, 2008)'
_computing_molecular_graphics 'Bruker SHELXTL'
_computing_publication_material 'Bruker SHELXTL'
_computing_structure_refinement 'Bruker SHELXTL'
_computing_structure_solution 'Bruker SHELXTL (Bruker, 2008)'
_diffrn_ambient_temperature 100(2)
_diffrn_measured_fraction_theta_full 1.000
_diffrn_measured_fraction_theta_max 1.000
_diffrn_measurement_device_type 'Bruker APEX-II DUO'
_diffrn_measurement_method 'phi and omega scans'
_diffrn_radiation_monochromator 'Bruker Triumph'
_diffrn_radiation_source 'fine-focus sealed tube'
_diffrn_radiation_type MoK\a
_diffrn_radiation_wavelength 0.71073
_diffrn_reflns_av_R_equivalents 0.0472
_diffrn_reflns_av_sigmaI/netI 0.0363
_diffrn_reflns_limit_h_max 15
_diffrn_reflns_limit_h_min -14
_diffrn_reflns_limit_k_max 22
_diffrn_reflns_limit_k_min -22
_diffrn_reflns_limit_l_max 17
_diffrn_reflns_limit_l_min -17
_diffrn_reflns_number 45799
_diffrn_reflns_theta_full 27.50
_diffrn_reflns_theta_max 27.50
_diffrn_reflns_theta_min 1.83
_diffrn_standards_decay_% 1
_diffrn_standards_interval_count 0
_diffrn_standards_interval_time 0
_diffrn_standards_number 0
_exptl_absorpt_coefficient_mu 4.757
_exptl_absorpt_correction_T_max 0.9193
_exptl_absorpt_correction_T_min 0.6660
_exptl_absorpt_correction_type numerical
_exptl_absorpt_process_details 'based on measured indexed crystal faces, Bruker SHELXTL  v6.14 (Bruker 2008)'
_exptl_crystal_colour green
_exptl_crystal_density_diffrn 2.052
_exptl_crystal_description needles
_exptl_crystal_F_000 1480
_exptl_crystal_size_max 0.09
_exptl_crystal_size_mid 0.04
_exptl_crystal_size_min 0.02
_refine_diff_density_max 1.581
_refine_diff_density_min -0.643
_refine_diff_density_rms 0.089
_refine_ls_extinction_method none
_refine_ls_goodness_of_fit_ref 0.901
_refine_ls_hydrogen_treatment constr
_refine_ls_matrix_type full
_refine_ls_number_parameters 363
_refine_ls_number_reflns 5714
_refine_ls_number_restraints 0
_refine_ls_restrained_S_all 0.901
_refine_ls_R_factor_all 0.0300
_refine_ls_R_factor_gt 0.0187
_refine_ls_shift/su_max 0.001
_refine_ls_shift/su_mean 0.000
_refine_ls_structure_factor_coef Fsqd
_refine_ls_weighting_details 'calc w=1/[\s^2^(Fo^2^)+(0.0154P)^2^] where P=(Fo^2^+2Fc^2^)/3'
_refine_ls_weighting_scheme calc
_refine_ls_wR_factor_gt 0.0338
_refine_ls_wR_factor_ref 0.0352
_reflns_number_gt 4559
_reflns_number_total 5714
_reflns_threshold_expression I>2\s(I)
_cod_data_source_file ja302222s_si_001_1.cif
_cod_data_source_block orei30
_cod_database_code 4118213

loop_
_symmetry_equiv_pos_as_xyz
'x, y, z'
'-x, y+1/2, -z+1/2'
'-x, -y, -z'
'x, -y-1/2, z-1/2'

loop_
_atom_site_label
_atom_site_type_symbol
_atom_site_fract_x
_atom_site_fract_y
_atom_site_fract_z
_atom_site_U_iso_or_equiv
_atom_site_adp_type
_atom_site_occupancy
_atom_site_symmetry_multiplicity
_atom_site_calc_flag
_atom_site_refinement_flags
W1 W 0.048021(9) 0.341462(6) 0.535112(9) 0.01310(3) Uani 1 1 d .
F1 F -0.05887(13) 0.27757(9) 0.73587(12) 0.0244(4) Uani 1 1 d .
F2 F -0.24629(14) 0.26029(10) 0.70133(13) 0.0304(4) Uani 1 1 d .
F3 F -0.17567(15) 0.37748(10) 0.70872(13) 0.0302(4) Uani 1 1 d .
F4 F -0.34348(13) 0.32924(9) 0.37705(12) 0.0232(4) Uani 1 1 d .
F5 F -0.30283(13) 0.41992(9) 0.49923(13) 0.0203(3) Uani 1 1 d .
F6 F -0.40575(13) 0.31926(9) 0.50914(13) 0.0241(4) Uani 1 1 d .
F7 F 0.41903(14) 0.30264(10) 0.75073(13) 0.0292(4) Uani 1 1 d .
F8 F 0.49961(13) 0.23744(9) 0.65649(14) 0.0288(4) Uani 1 1 d .
F9 F 0.42341(13) 0.35209(9) 0.60268(13) 0.0249(4) Uani 1 1 d .
F10 F 0.16995(15) 0.19211(10) 0.40986(13) 0.0322(4) Uani 1 1 d .
F11 F 0.34872(15) 0.14697(9) 0.49262(13) 0.0311(4) Uani 1 1 d .
F12 F 0.32233(15) 0.26175(10) 0.41887(13) 0.0302(4) Uani 1 1 d .
O1 O -0.10789(14) 0.34589(10) 0.53388(14) 0.0154(4) Uani 1 1 d .
O2 O 0.20423(15) 0.31155(10) 0.55338(15) 0.0162(4) Uani 1 1 d .
O3 O 0.01318(16) 0.39079(11) 0.41422(15) 0.0211(4) Uani 1 1 d .
N1 N 0.03026(17) 0.22582(12) 0.56226(17) 0.0135(5) Uani 1 1 d .
C1 C -0.1942(2) 0.29987(15) 0.5524(2) 0.0127(5) Uani 1 1 d .
C2 C -0.1897(2) 0.21519(15) 0.5159(2) 0.0126(5) Uani 1 1 d .
C3 C -0.0816(2) 0.18365(15) 0.5179(2) 0.0133(5) Uani 1 1 d .
C4 C -0.0839(2) 0.10795(15) 0.4763(2) 0.0162(6) Uani 1 1 d .
H4 H -0.0125 0.0867 0.4729 0.019 Uiso 1 1 calc R
C5 C -0.1874(2) 0.06327(16) 0.4403(2) 0.0174(6) Uani 1 1 d .
H5 H -0.1858 0.0116 0.4133 0.021 Uiso 1 1 calc R
C6 C -0.2942(2) 0.09230(16) 0.4425(2) 0.0161(6) Uani 1 1 d .
C7 C -0.2935(2) 0.16898(16) 0.4796(2) 0.0162(6) Uani 1 1 d .
H7 H -0.3659 0.1906 0.4804 0.019 Uiso 1 1 calc R
C8 C -0.1692(2) 0.30383(17) 0.6761(2) 0.0191(6) Uani 1 1 d .
C9 C -0.3139(2) 0.34186(17) 0.4833(2) 0.0176(5) Uani 1 1 d .
C10 C -0.4086(2) 0.04447(16) 0.4046(2) 0.0223(6) Uani 1 1 d .
H10A H -0.4595 0.0628 0.4423 0.033 Uiso 1 1 calc R
H10B H -0.3887 -0.0112 0.4218 0.033 Uiso 1 1 calc R
H10C H -0.4518 0.0507 0.3250 0.033 Uiso 1 1 calc R
C11 C 0.2834(2) 0.24786(15) 0.5827(2) 0.0136(5) Uani 1 1 d .
C12 C 0.2473(2) 0.18681(14) 0.6485(2) 0.0114(5) Uani 1 1 d .
C13 C 0.1275(2) 0.18036(14) 0.6384(2) 0.0121(5) Uani 1 1 d .
C14 C 0.1031(2) 0.12792(15) 0.7091(2) 0.0148(6) Uani 1 1 d .
H14 H 0.0238 0.1255 0.7077 0.018 Uiso 1 1 calc R
C15 C 0.1904(2) 0.08006(15) 0.7803(2) 0.0144(5) Uani 1 1 d .
H15 H 0.1702 0.0450 0.8265 0.017 Uiso 1 1 calc R
C16 C 0.3081(2) 0.08209(15) 0.7858(2) 0.0134(5) Uani 1 1 d .
C17 C 0.3344(2) 0.13639(14) 0.7202(2) 0.0131(5) Uani 1 1 d .
H17 H 0.4145 0.1396 0.7241 0.016 Uiso 1 1 calc R
C18 C 0.4085(2) 0.28530(16) 0.6494(2) 0.0196(6) Uani 1 1 d .
C19 C 0.2818(3) 0.21216(16) 0.4746(2) 0.0206(6) Uani 1 1 d .
C20 C 0.4035(2) 0.02878(16) 0.8616(2) 0.0196(6) Uani 1 1 d .
H20A H 0.4154 0.0403 0.9378 0.029 Uiso 1 1 calc R
H20B H 0.4791 0.0374 0.8518 0.029 Uiso 1 1 calc R
H20C H 0.3784 -0.0262 0.8446 0.029 Uiso 1 1 calc R
C21 C 0.1128(2) 0.42264(16) 0.6656(2) 0.0189(6) Uani 1 1 d .
H21A H 0.0453 0.4580 0.6597 0.023 Uiso 1 1 calc R
H21B H 0.1339 0.3927 0.7349 0.023 Uiso 1 1 calc R
C22 C 0.2203(3) 0.47437(18) 0.6772(3) 0.0298(7) Uani 1 1 d .
H22A H 0.2894 0.4404 0.6835 0.036 Uiso 1 1 calc R
H22B H 0.2001 0.5069 0.6102 0.036 Uiso 1 1 calc R
C23 C 0.2564(3) 0.52797(18) 0.7769(2) 0.0321(8) Uani 1 1 d .
H23A H 0.3255 0.5601 0.7811 0.048 Uiso 1 1 calc R
H23B H 0.2782 0.4959 0.8436 0.048 Uiso 1 1 calc R
H23C H 0.1887 0.5624 0.7704 0.048 Uiso 1 1 calc R

loop_
_atom_site_aniso_label
_atom_site_aniso_U_11
_atom_site_aniso_U_22
_atom_site_aniso_U_33
_atom_site_aniso_U_23
_atom_site_aniso_U_13
_atom_site_aniso_U_12
W1 0.01104(5) 0.01308(5) 0.01592(5) 0.00255(5) 0.00604(4) 0.00216(5)
F1 0.0202(8) 0.0319(10) 0.0163(8) -0.0001(7) 0.0018(7) 0.0062(7)
F2 0.0279(9) 0.0451(11) 0.0226(9) 0.0030(8) 0.0146(8) -0.0052(8)
F3 0.0415(11) 0.0261(10) 0.0215(9) -0.0070(7) 0.0103(8) 0.0091(8)
F4 0.0227(8) 0.0255(10) 0.0169(8) 0.0008(7) 0.0028(6) 0.0073(7)
F5 0.0177(8) 0.0140(8) 0.0289(9) 0.0011(7) 0.0087(7) 0.0050(6)
F6 0.0124(8) 0.0252(10) 0.0373(10) 0.0036(7) 0.0124(7) 0.0025(6)
F7 0.0295(10) 0.0333(10) 0.0217(9) -0.0040(8) 0.0066(8) -0.0153(8)
F8 0.0117(8) 0.0297(10) 0.0450(11) 0.0174(8) 0.0112(8) 0.0041(7)
F9 0.0179(8) 0.0205(10) 0.0381(10) 0.0098(8) 0.0131(7) -0.0028(7)
F10 0.0304(10) 0.0438(11) 0.0183(9) -0.0076(8) 0.0051(8) -0.0019(8)
F11 0.0478(11) 0.0245(10) 0.0290(9) 0.0065(8) 0.0236(8) 0.0187(8)
F12 0.0416(11) 0.0333(10) 0.0267(9) 0.0122(8) 0.0252(8) 0.0089(8)
O1 0.0117(8) 0.0126(9) 0.0239(9) -0.0006(9) 0.0090(7) 0.0003(8)
O2 0.0131(9) 0.0116(9) 0.0263(10) 0.0043(8) 0.0101(8) 0.0036(7)
O3 0.0199(10) 0.0259(11) 0.0203(10) 0.0078(8) 0.0110(8) 0.0059(8)
N1 0.0084(10) 0.0135(12) 0.0167(12) 0.0011(9) 0.0028(9) 0.0022(9)
C1 0.0096(12) 0.0130(14) 0.0162(13) -0.0001(11) 0.0058(10) -0.0004(10)
C2 0.0128(13) 0.0139(14) 0.0117(13) 0.0021(10) 0.0055(10) 0.0017(10)
C3 0.0140(13) 0.0129(14) 0.0122(13) 0.004(1) 0.0043(10) 0.0006(10)
C4 0.0141(13) 0.0175(15) 0.0163(13) -0.0003(11) 0.0052(11) 0.0057(11)
C5 0.0227(14) 0.0127(14) 0.0154(13) -0.0028(11) 0.0060(11) -0.0001(11)
C6 0.0152(13) 0.0166(15) 0.0143(13) 0.0019(11) 0.0033(11) -0.0012(11)
C7 0.0118(12) 0.0197(16) 0.0171(13) 0.0010(11) 0.0054(10) 0.0025(11)
C8 0.0172(14) 0.0218(16) 0.0182(14) -0.0006(12) 0.0068(12) 0.0024(12)
C9 0.0144(12) 0.0176(14) 0.0215(13) -0.0009(13) 0.0075(10) 0.0006(13)
C10 0.0176(14) 0.0184(16) 0.0268(16) -0.0008(12) 0.0044(12) -0.0022(12)
C11 0.0102(12) 0.0153(14) 0.0152(13) 0.0026(11) 0.0049(10) 0.0033(10)
C12 0.0134(13) 0.0119(13) 0.0101(12) -0.001(1) 0.0056(10) -0.0008(10)
C13 0.0142(13) 0.0093(14) 0.0121(12) -0.0026(9) 0.0044(10) 0.0015(10)
C14 0.0129(13) 0.0157(14) 0.0176(14) -0.0027(11) 0.0081(11) -0.0021(10)
C15 0.0179(14) 0.0121(14) 0.0135(13) -0.0008(10) 0.0065(11) -0.0031(11)
C16 0.0148(13) 0.0113(14) 0.0124(13) -0.0019(10) 0.0034(10) -0.0013(10)
C17 0.0112(12) 0.0152(15) 0.0127(12) -0.0023(10) 0.0044(10) -0.0013(10)
C18 0.0167(14) 0.0193(16) 0.0239(15) 0.0089(12) 0.0090(12) 0.0014(12)
C19 0.0238(15) 0.0209(16) 0.0202(15) 0.0062(12) 0.0119(12) 0.0074(12)
C20 0.0163(14) 0.0175(15) 0.0214(14) 0.0070(11) 0.0034(11) 0.0001(11)
C21 0.0169(14) 0.0183(15) 0.0207(14) 0.0001(12) 0.0064(12) 0.0009(11)
C22 0.0268(16) 0.0267(18) 0.0392(19) -0.0120(15) 0.0165(14) -0.0062(14)
C23 0.0273(17) 0.0257(18) 0.0348(18) -0.0031(14) 0.0026(14) -0.0038(14)

loop_
_atom_type_symbol
_atom_type_description
_atom_type_scat_dispersion_real
_atom_type_scat_dispersion_imag
_atom_type_scat_source
C C 0.0033 0.0016 'International Tables Vol C Tables 4.2.6.8 and 6.1.1.4'
H H 0.0000 0.0000 'International Tables Vol C Tables 4.2.6.8 and 6.1.1.4'
N N 0.0061 0.0033 'International Tables Vol C Tables 4.2.6.8 and 6.1.1.4'
O O 0.0106 0.0060 'International Tables Vol C Tables 4.2.6.8 and 6.1.1.4'
F F 0.0171 0.0103 'International Tables Vol C Tables 4.2.6.8 and 6.1.1.4'
W W -0.8490 6.8722 'International Tables Vol C Tables 4.2.6.8 and 6.1.1.4'

loop_
_geom_angle_atom_site_label_1
_geom_angle_atom_site_label_2
_geom_angle_atom_site_label_3
_geom_angle
O3 W1 O2 97.06(8)
O3 W1 O1 95.23(8)
O2 W1 O1 165.07(8)
O3 W1 N1 129.69(9)
O2 W1 N1 83.37(8)
O1 W1 N1 82.27(8)
O3 W1 C21 108.82(10)
O2 W1 C21 92.15(9)
O1 W1 C21 91.87(9)
N1 W1 C21 121.46(9)
C1 O1 W1 142.07(16)
C11 O2 W1 142.37(16)
C3 N1 C13 113.55(19)
C3 N1 W1 124.01(15)
C13 N1 W1 122.11(15)
O1 C1 C2 110.6(2)
O1 C1 C8 108.0(2)
C2 C1 C8 111.1(2)
O1 C1 C9 103.1(2)
C2 C1 C9 112.8(2)
C8 C1 C9 110.9(2)
C7 C2 C3 119.8(2)
C7 C2 C1 120.1(2)
C3 C2 C1 120.2(2)
C4 C3 C2 118.0(2)
C4 C3 N1 119.5(2)
C2 C3 N1 122.5(2)
C5 C4 C3 121.3(2)
C5 C4 H4 119.3
C3 C4 H4 119.3
C4 C5 C6 121.3(2)
C4 C5 H5 119.3
C6 C5 H5 119.3
C7 C6 C5 117.5(2)
C7 C6 C10 120.0(2)
C5 C6 C10 122.5(2)
C6 C7 C2 121.9(2)
C6 C7 H7 119.0
C2 C7 H7 119.0
F2 C8 F1 107.5(2)
F2 C8 F3 107.9(2)
F1 C8 F3 107.0(2)
F2 C8 C1 111.9(2)
F1 C8 C1 110.5(2)
F3 C8 C1 111.7(2)
F4 C9 F6 108.4(2)
F4 C9 F5 107.2(2)
F6 C9 F5 106.6(2)
F4 C9 C1 110.8(2)
F6 C9 C1 113.1(2)
F5 C9 C1 110.5(2)
C6 C10 H10A 109.5
C6 C10 H10B 109.5
H10A C10 H10B 109.5
C6 C10 H10C 109.5
H10A C10 H10C 109.5
H10B C10 H10C 109.5
O2 C11 C12 111.7(2)
O2 C11 C19 106.7(2)
C12 C11 C19 110.9(2)
O2 C11 C18 104.4(2)
C12 C11 C18 112.6(2)
C19 C11 C18 110.2(2)
C17 C12 C13 119.4(2)
C17 C12 C11 119.8(2)
C13 C12 C11 120.8(2)
C14 C13 C12 117.5(2)
C14 C13 N1 118.8(2)
C12 C13 N1 123.7(2)
C15 C14 C13 121.9(2)
C15 C14 H14 119.0
C13 C14 H14 119.0
C14 C15 C16 121.1(2)
C14 C15 H15 119.5
C16 C15 H15 119.5
C17 C16 C15 117.4(2)
C17 C16 C20 121.1(2)
C15 C16 C20 121.4(2)
C16 C17 C12 122.5(2)
C16 C17 H17 118.7
C12 C17 H17 118.7
F7 C18 F9 107.5(2)
F7 C18 F8 108.1(2)
F9 C18 F8 107.0(2)
F7 C18 C11 110.7(2)
F9 C18 C11 111.1(2)
F8 C18 C11 112.3(2)
F10 C19 F12 107.8(2)
F10 C19 F11 107.1(2)
F12 C19 F11 107.2(2)
F10 C19 C11 109.9(2)
F12 C19 C11 112.8(2)
F11 C19 C11 111.8(2)
C16 C20 H20A 109.5
C16 C20 H20B 109.5
H20A C20 H20B 109.5
C16 C20 H20C 109.5
H20A C20 H20C 109.5
H20B C20 H20C 109.5
C22 C21 W1 119.37(19)
C22 C21 H21A 107.5
W1 C21 H21A 107.5
C22 C21 H21B 107.5
W1 C21 H21B 107.5
H21A C21 H21B 107.0
C23 C22 C21 112.2(2)
C23 C22 H22A 109.2
C21 C22 H22A 109.2
C23 C22 H22B 109.2
C21 C22 H22B 109.2
H22A C22 H22B 107.9
C22 C23 H23A 109.5
C22 C23 H23B 109.5
H23A C23 H23B 109.5
C22 C23 H23C 109.5
H23A C23 H23C 109.5
H23B C23 H23C 109.5

loop_
_geom_bond_atom_site_label_1
_geom_bond_atom_site_label_2
_geom_bond_distance
W1 O3 1.7040(18)
W1 O2 1.8737(16)
W1 O1 1.8753(16)
W1 N1 2.022(2)
W1 C21 2.105(3)
F1 C8 1.332(3)
F2 C8 1.327(3)
F3 C8 1.334(3)
F4 C9 1.323(3)
F5 C9 1.340(3)
F6 C9 1.336(3)
F7 C18 1.326(3)
F8 C18 1.340(3)
F9 C18 1.336(3)
F10 C19 1.330(3)
F11 C19 1.335(3)
F12 C19 1.330(3)
O1 C1 1.397(3)
O2 C11 1.394(3)
N1 C3 1.435(3)
N1 C13 1.437(3)
C1 C2 1.524(3)
C1 C8 1.543(3)
C1 C9 1.549(3)
C2 C7 1.395(3)
C2 C3 1.400(3)
C3 C4 1.393(4)
C4 C5 1.378(4)
C4 H4 0.9500
C5 C6 1.390(4)
C5 H5 0.9500
C6 C7 1.390(4)
C6 C10 1.508(3)
C7 H7 0.9500
C10 H10A 0.9800
C10 H10B 0.9800
C10 H10C 0.9800
C11 C12 1.521(3)
C11 C19 1.543(4)
C11 C18 1.556(4)
C12 C17 1.399(3)
C12 C13 1.402(3)
C13 C14 1.402(3)
C14 C15 1.371(3)
C14 H14 0.9500
C15 C16 1.394(3)
C15 H15 0.9500
C16 C17 1.383(3)
C16 C20 1.499(3)
C17 H17 0.9500
C20 H20A 0.9800
C20 H20B 0.9800
C20 H20C 0.9800
C21 C22 1.523(4)
C21 H21A 0.9900
C21 H21B 0.9900
C22 C23 1.518(4)
C22 H22A 0.9900
C22 H22B 0.9900
C23 H23A 0.9800
C23 H23B 0.9800
C23 H23C 0.9800
